data_4078894
loop_
_publ_author_name
'Weding, Nico'
'Spannenberg, Anke'
'Jackstell, Ralf'
'Hapke, Marko'

_publ_section_title
;
 Formation and Reactivity of a Co4-\m-Alkyne Cluster from a Co(I)-Alkene
 Complex
;
_journal_issue 15
_journal_name_full Organometallics
_journal_page_first 5660
_journal_paper_doi 10.1021/om300503y
_journal_volume 31
_journal_year 2012
_chemical_formula_sum 'C25 H30 Co4 Si'
_chemical_formula_weight 594.30
_chemical_name_systematic
; 
 ? 
;
_space_group_IT_number 14
_symmetry_cell_setting monoclinic
_symmetry_space_group_name_Hall '-P 2ybc'
_symmetry_space_group_name_H-M 'P 1 21/c 1'
_atom_sites_solution_hydrogens geom
_atom_sites_solution_primary direct
_atom_sites_solution_secondary difmap
_audit_creation_method SHELXL-97
_cell_angle_alpha 90.00
_cell_angle_beta 106.695(2)
_cell_angle_gamma 90.00
_cell_formula_units_Z 4
_cell_length_a 9.8205(2)
_cell_length_b 16.7399(4)
_cell_length_c 14.5673(4)
_cell_measurement_reflns_used 12219
_cell_measurement_temperature 150(2)
_cell_measurement_theta_max 29.65
_cell_measurement_theta_min 1.83
_cell_volume 2293.83(10)
_computing_cell_refinement X-AREA
_computing_data_collection 'X-AREA (Stoe & Cie, 2005)'
_computing_data_reduction X-AREA
_computing_structure_refinement 'SHELXL-97 (Sheldrick, 2008)'
_computing_structure_solution 'SHELXS-97 (Sheldrick, 2008)'
_diffrn_ambient_temperature 150(2)
_diffrn_measured_fraction_theta_full 0.999
_diffrn_measured_fraction_theta_max 0.999
_diffrn_measurement_device_type 'STOE IPDS II'
_diffrn_measurement_method \w
_diffrn_radiation_monochromator graphite
_diffrn_radiation_source 'fine-focus sealed tube'
_diffrn_radiation_type MoK\a
_diffrn_radiation_wavelength 0.71073
_diffrn_reflns_av_R_equivalents 0.0321
_diffrn_reflns_av_sigmaI/netI 0.0233
_diffrn_reflns_limit_h_max 13
_diffrn_reflns_limit_h_min -13
_diffrn_reflns_limit_k_max 22
_diffrn_reflns_limit_k_min -22
_diffrn_reflns_limit_l_max 19
_diffrn_reflns_limit_l_min -19
_diffrn_reflns_number 43657
_diffrn_reflns_theta_full 29.17
_diffrn_reflns_theta_max 29.17
_diffrn_reflns_theta_min 1.90
_exptl_absorpt_coefficient_mu 2.905
_exptl_absorpt_correction_T_max 0.7075
_exptl_absorpt_correction_T_min 0.4538
_exptl_absorpt_correction_type numerical
_exptl_absorpt_process_details 'X-SHAPE and X-RED32 (Stoe & Cie, 2005)'
_exptl_crystal_colour brown
_exptl_crystal_density_diffrn 1.721
_exptl_crystal_density_method 'not measured'
_exptl_crystal_description prism
_exptl_crystal_F_000 1208
_exptl_crystal_size_max 0.30
_exptl_crystal_size_mid 0.25
_exptl_crystal_size_min 0.14
_refine_diff_density_max 0.923
_refine_diff_density_min -0.278
_refine_diff_density_rms 0.077
_refine_ls_extinction_method none
_refine_ls_goodness_of_fit_ref 0.950
_refine_ls_hydrogen_treatment mixed
_refine_ls_matrix_type full
_refine_ls_number_parameters 278
_refine_ls_number_reflns 6191
_refine_ls_number_restraints 0
_refine_ls_restrained_S_all 0.950
_refine_ls_R_factor_all 0.0350
_refine_ls_R_factor_gt 0.0250
_refine_ls_shift/su_max 0.001
_refine_ls_shift/su_mean 0.000
_refine_ls_structure_factor_coef Fsqd
_refine_ls_weighting_details 'calc w=1/[\s^2^(Fo^2^)+(0.0377P)^2^+0.0000P] where P=(Fo^2^+2Fc^2^)/3'
_refine_ls_weighting_scheme calc
_refine_ls_wR_factor_gt 0.0563
_refine_ls_wR_factor_ref 0.0581
_reflns_number_gt 4989
_reflns_number_total 6191
_reflns_threshold_expression >2sigma(I)
_cod_data_source_file om300503y_si_002.cif
_cod_data_source_block ks1340
_cod_original_sg_symbol_H-M P2(1)/c
_cod_database_code 4078894

loop_
_symmetry_equiv_pos_as_xyz
'x, y, z'
'-x, y+1/2, -z+1/2'
'-x, -y, -z'
'x, -y-1/2, z-1/2'

loop_
_atom_site_label
_atom_site_type_symbol
_atom_site_fract_x
_atom_site_fract_y
_atom_site_fract_z
_atom_site_U_iso_or_equiv
_atom_site_adp_type
_atom_site_occupancy
_atom_site_symmetry_multiplicity
_atom_site_calc_flag
_atom_site_refinement_flags
C1 C 0.27271(18) 0.20235(10) 0.20363(13) 0.0200(3) Uani 1 1 d .
C2 C 0.34635(18) 0.19930(10) 0.30869(12) 0.0194(3) Uani 1 1 d .
C3 C 0.6293(2) 0.15172(15) 0.4573(2) 0.0469(6) Uani 1 1 d .
H3A H 0.5625 0.1139 0.4723 0.070 Uiso 1 1 calc R
H3B H 0.6897 0.1750 0.5168 0.070 Uiso 1 1 calc R
H3C H 0.6888 0.1237 0.4239 0.070 Uiso 1 1 calc R
C4 C 0.6240(3) 0.26574(16) 0.2915(2) 0.0487(6) Uani 1 1 d .
H4A H 0.6282 0.2213 0.2486 0.073 Uiso 1 1 calc R
H4B H 0.7207 0.2822 0.3265 0.073 Uiso 1 1 calc R
H4C H 0.5737 0.3108 0.2536 0.073 Uiso 1 1 calc R
C5 C 0.5263(2) 0.31669(16) 0.46330(19) 0.0466(6) Uani 1 1 d .
H5A H 0.4940 0.3659 0.4271 0.070 Uiso 1 1 calc R
H5B H 0.6225 0.3245 0.5061 0.070 Uiso 1 1 calc R
H5C H 0.4617 0.3034 0.5013 0.070 Uiso 1 1 calc R
C6 C 0.2387(2) 0.39279(11) 0.29494(16) 0.0319(4) Uani 1 1 d .
H6 H 0.3320 0.4136 0.3061 0.038 Uiso 1 1 calc R
C7 C 0.1381(3) 0.38388(12) 0.20491(16) 0.0360(5) Uani 1 1 d .
H7 H 0.1517 0.3974 0.1448 0.043 Uiso 1 1 calc R
C8 C 0.0138(2) 0.35159(12) 0.21925(15) 0.0342(4) Uani 1 1 d .
H8 H -0.0715 0.3398 0.1705 0.041 Uiso 1 1 calc R
C9 C 0.0374(2) 0.33965(11) 0.31864(15) 0.0277(4) Uani 1 1 d .
H9 H -0.0285 0.3181 0.3486 0.033 Uiso 1 1 calc R
C10 C 0.1778(2) 0.36574(11) 0.36571(14) 0.0259(4) Uani 1 1 d .
H10 H 0.2225 0.3651 0.4328 0.031 Uiso 1 1 calc R
C11 C -0.0163(2) 0.11102(13) 0.05304(14) 0.0322(4) Uani 1 1 d .
H11 H 0.0276 0.0999 0.0042 0.039 Uiso 1 1 calc R
C12 C -0.0742(2) 0.18460(13) 0.06888(14) 0.0316(4) Uani 1 1 d .
H12 H -0.0763 0.2321 0.0329 0.038 Uiso 1 1 calc R
C13 C -0.1287(2) 0.17512(14) 0.14822(15) 0.0343(4) Uani 1 1 d .
H13 H -0.1733 0.2155 0.1753 0.041 Uiso 1 1 calc R
C14 C -0.1054(2) 0.09605(15) 0.17989(15) 0.0373(5) Uani 1 1 d .
H14 H -0.1328 0.0733 0.2316 0.045 Uiso 1 1 calc R
C15 C -0.0348(2) 0.05617(13) 0.12250(16) 0.0362(5) Uani 1 1 d .
H15 H -0.0047 0.0020 0.1290 0.043 Uiso 1 1 calc R
C16 C 0.1605(2) 0.18415(13) 0.48333(13) 0.0289(4) Uani 1 1 d .
H16 H 0.1528 0.2382 0.5012 0.035 Uiso 1 1 calc R
C17 C 0.0488(2) 0.13686(14) 0.42625(14) 0.0327(4) Uani 1 1 d .
H17 H -0.0470 0.1533 0.3993 0.039 Uiso 1 1 calc R
C18 C 0.1052(3) 0.06081(14) 0.41655(15) 0.0378(5) Uani 1 1 d .
H18 H 0.0542 0.0169 0.3818 0.045 Uiso 1 1 calc R
C19 C 0.2502(3) 0.06175(13) 0.46738(15) 0.0380(5) Uani 1 1 d .
H19 H 0.3144 0.0184 0.4727 0.046 Uiso 1 1 calc R
C20 C 0.2848(2) 0.13779(13) 0.50920(14) 0.0318(4) Uani 1 1 d .
H20 H 0.3756 0.1546 0.5478 0.038 Uiso 1 1 calc R
C21 C 0.3007(3) -0.00117(15) 0.15106(18) 0.0484(6) Uani 1 1 d .
H21 H 0.2245 -0.0094 0.0946 0.058 Uiso 1 1 calc R
C22 C 0.3068(2) -0.02857(12) 0.24348(19) 0.0399(5) Uani 1 1 d .
H22 H 0.2349 -0.0578 0.2607 0.048 Uiso 1 1 calc R
C23 C 0.4383(2) -0.00496(13) 0.30559(18) 0.0393(5) Uani 1 1 d .
H23 H 0.4718 -0.0158 0.3723 0.047 Uiso 1 1 calc R
C24 C 0.5108(2) 0.03717(14) 0.2520(2) 0.0483(6) Uani 1 1 d .
H24 H 0.6027 0.0602 0.2759 0.058 Uiso 1 1 calc R
C25 C 0.4259(3) 0.03998(15) 0.1570(2) 0.0553(8) Uani 1 1 d .
H25 H 0.4496 0.0656 0.1054 0.066 Uiso 1 1 calc R
Co1 Co 0.18022(2) 0.272179(14) 0.273893(16) 0.01890(5) Uani 1 1 d .
Co2 Co 0.08972(2) 0.153054(14) 0.189791(16) 0.01966(6) Uani 1 1 d .
Co3 Co 0.20713(2) 0.148075(14) 0.358301(16) 0.01933(6) Uani 1 1 d .
Co4 Co 0.31789(3) 0.093225(14) 0.245730(18) 0.02174(6) Uani 1 1 d .
Si1 Si 0.52739(5) 0.23331(3) 0.37838(4) 0.02749(11) Uani 1 1 d .
H1 H 0.316(2) 0.2249(13) 0.1552(15) 0.022(5) Uiso 1 1 d .

loop_
_atom_site_aniso_label
_atom_site_aniso_U_11
_atom_site_aniso_U_22
_atom_site_aniso_U_33
_atom_site_aniso_U_23
_atom_site_aniso_U_13
_atom_site_aniso_U_12
C1 0.0215(8) 0.0153(7) 0.0243(8) -0.0003(6) 0.0086(6) 0.0015(6)
C2 0.0188(7) 0.0140(7) 0.0249(8) -0.0008(6) 0.0057(6) 0.0008(6)
C3 0.0308(10) 0.0352(12) 0.0602(15) 0.0073(11) -0.0099(10) 0.0019(9)
C4 0.0333(11) 0.0462(14) 0.0719(17) 0.0005(13) 0.0235(12) -0.0108(10)
C5 0.0310(11) 0.0460(14) 0.0512(14) -0.0180(11) -0.0068(10) 0.0000(10)
C6 0.0357(10) 0.0137(8) 0.0498(12) -0.0019(8) 0.0179(9) 0.0005(7)
C7 0.0575(13) 0.0204(9) 0.0337(10) 0.0061(8) 0.0190(10) 0.0160(9)
C8 0.0360(10) 0.0258(10) 0.0341(10) -0.0045(8) -0.0004(8) 0.0159(8)
C9 0.0253(8) 0.0241(9) 0.0351(10) -0.0047(8) 0.0107(7) 0.0060(7)
C10 0.0297(9) 0.0192(8) 0.0281(9) -0.0070(7) 0.0075(7) 0.0033(7)
C11 0.0326(10) 0.0398(11) 0.0217(9) -0.0099(8) 0.0037(7) -0.0082(8)
C12 0.0242(9) 0.0363(11) 0.0277(9) 0.0030(8) -0.0029(7) -0.0022(8)
C13 0.0189(8) 0.0468(12) 0.0348(10) -0.0095(9) 0.0038(7) -0.0029(8)
C14 0.0277(10) 0.0526(14) 0.0287(10) -0.0003(9) 0.0037(8) -0.0189(9)
C15 0.0363(11) 0.0269(10) 0.0386(11) -0.0055(9) -0.0004(9) -0.0113(8)
C16 0.0361(10) 0.0327(10) 0.0202(8) -0.0018(7) 0.0119(7) -0.0005(8)
C17 0.0303(9) 0.0456(12) 0.0264(9) 0.0013(8) 0.0146(8) -0.0066(8)
C18 0.0538(13) 0.0319(11) 0.0301(10) 0.0029(8) 0.0160(9) -0.0174(10)
C19 0.0546(13) 0.0301(11) 0.0306(10) 0.0144(9) 0.0145(10) 0.0085(9)
C20 0.0340(10) 0.0389(11) 0.0198(8) 0.0047(8) 0.0034(7) 0.0000(8)
C21 0.0611(15) 0.0356(12) 0.0412(13) -0.0178(10) 0.0033(11) 0.0222(11)
C22 0.0421(11) 0.0138(8) 0.0662(15) -0.0049(9) 0.0193(11) 0.0010(8)
C23 0.0438(12) 0.0240(10) 0.0456(12) 0.0027(9) 0.0058(10) 0.0172(9)
C24 0.0296(10) 0.0288(11) 0.091(2) -0.0113(12) 0.0242(12) 0.0076(9)
C25 0.086(2) 0.0324(12) 0.0684(18) 0.0071(12) 0.0548(17) 0.0252(13)
Co1 0.02025(11) 0.01491(11) 0.02110(11) -0.00087(8) 0.00523(8) 0.00251(8)
Co2 0.01932(11) 0.01908(11) 0.01963(11) -0.00187(9) 0.00409(8) -0.00146(8)
Co3 0.02072(11) 0.01746(11) 0.01931(11) 0.00061(8) 0.00494(8) -0.00067(8)
Co4 0.02355(12) 0.01500(11) 0.02726(12) -0.00047(9) 0.00825(9) 0.00302(8)
Si1 0.0183(2) 0.0226(2) 0.0383(3) -0.0001(2) 0.0029(2) -0.00077(18)

loop_
_atom_type_symbol
_atom_type_description
_atom_type_scat_dispersion_real
_atom_type_scat_dispersion_imag
_atom_type_scat_source
C C 0.0033 0.0016 'International Tables Vol C Tables 4.2.6.8 and 6.1.1.4'
H H 0.0000 0.0000 'International Tables Vol C Tables 4.2.6.8 and 6.1.1.4'
Si Si 0.0817 0.0704 'International Tables Vol C Tables 4.2.6.8 and 6.1.1.4'
Co Co 0.3494 0.9721 'International Tables Vol C Tables 4.2.6.8 and 6.1.1.4'

loop_
_geom_angle_atom_site_label_1
_geom_angle_atom_site_label_2
_geom_angle_atom_site_label_3
_geom_angle
C2 C1 Co2 104.71(11)
C2 C1 Co4 69.15(9)
Co2 C1 Co4 75.65(6)
C2 C1 Co1 69.07(9)
Co2 C1 Co1 75.56(6)
Co4 C1 Co1 119.99(9)
C1 C2 Si1 130.72(12)
C1 C2 Co3 102.31(11)
Si1 C2 Co3 126.97(10)
C1 C2 Co4 66.04(9)
Si1 C2 Co4 120.75(9)
Co3 C2 Co4 75.71(6)
C1 C2 Co1 66.20(9)
Si1 C2 Co1 122.48(9)
Co3 C2 Co1 75.45(6)
Co4 C2 Co1 115.90(8)
C7 C6 C10 108.48(19)
C7 C6 Co1 70.84(12)
C10 C6 Co1 68.98(10)
C8 C7 C6 108.07(19)
C8 C7 Co1 69.36(12)
C6 C7 Co1 70.11(11)
C7 C8 C9 108.22(19)
C7 C8 Co1 71.44(11)
C9 C8 Co1 68.75(11)
C8 C9 C10 107.60(18)
C8 C9 Co1 71.22(11)
C10 C9 Co1 70.43(10)
C6 C10 C9 107.63(18)
C6 C10 Co1 71.51(11)
C9 C10 Co1 69.15(10)
C12 C11 C15 108.09(19)
C12 C11 Co2 70.22(11)
C15 C11 Co2 70.60(11)
C11 C12 C13 107.58(19)
C11 C12 Co2 70.47(11)
C13 C12 Co2 70.29(11)
C14 C13 C12 108.1(2)
C14 C13 Co2 71.33(12)
C12 C13 Co2 70.04(11)
C13 C14 C15 108.45(19)
C13 C14 Co2 69.72(11)
C15 C14 Co2 70.14(11)
C14 C15 C11 107.7(2)
C14 C15 Co2 70.98(12)
C11 C15 Co2 69.84(11)
C20 C16 C17 108.46(19)
C20 C16 Co3 71.52(11)
C17 C16 Co3 69.70(11)
C18 C17 C16 107.64(19)
C18 C17 Co3 70.40(11)
C16 C17 Co3 70.66(11)
C19 C18 C17 107.8(2)
C19 C18 Co3 70.96(12)
C17 C18 Co3 69.94(11)
C18 C19 C20 108.7(2)
C18 C19 Co3 69.82(12)
C20 C19 Co3 71.14(12)
C16 C20 C19 107.46(19)
C16 C20 Co3 69.51(11)
C19 C20 Co3 69.78(11)
C25 C21 C22 108.0(2)
C25 C21 Co4 71.29(14)
C22 C21 Co4 68.83(12)
C23 C22 C21 107.6(2)
C23 C22 Co4 70.95(12)
C21 C22 Co4 71.17(13)
C24 C23 C22 107.8(2)
C24 C23 Co4 71.51(13)
C22 C23 Co4 69.08(12)
C23 C24 C25 108.5(2)
C23 C24 Co4 69.42(12)
C25 C24 Co4 70.50(13)
C21 C25 C24 108.1(2)
C21 C25 Co4 69.71(13)
C24 C25 Co4 70.53(14)
C1 Co1 C2 44.73(7)
C1 Co1 C9 165.11(8)
C2 Co1 C9 147.83(8)
C1 Co1 C10 153.16(7)
C2 Co1 C10 117.58(7)
C9 Co1 C10 40.42(8)
C1 Co1 C8 128.18(8)
C2 Co1 C8 171.74(8)
C9 Co1 C8 40.03(8)
C10 Co1 C8 66.98(8)
C1 Co1 C6 120.44(8)
C2 Co1 C6 112.61(8)
C9 Co1 C6 66.80(8)
C10 Co1 C6 39.51(8)
C8 Co1 C6 65.96(9)
C1 Co1 C7 109.90(8)
C2 Co1 C7 134.63(8)
C9 Co1 C7 66.64(8)
C10 Co1 C7 66.32(8)
C8 Co1 C7 39.19(9)
C6 Co1 C7 39.05(9)
C1 Co1 Co2 52.07(5)
C2 Co1 Co2 76.93(5)
C9 Co1 Co2 116.00(6)
C10 Co1 Co2 154.02(6)
C8 Co1 Co2 101.70(6)
C6 Co1 Co2 158.39(6)
C7 Co1 Co2 120.40(7)
C1 Co1 Co3 75.44(5)
C2 Co1 Co3 51.12(5)
C9 Co1 Co3 107.48(6)
C10 Co1 Co3 110.26(6)
C8 Co1 Co3 135.33(7)
C6 Co1 Co3 140.94(6)
C7 Co1 Co3 173.99(6)
Co2 Co1 Co3 60.346(10)
C1 Co2 C12 116.66(8)
C1 Co2 C11 115.91(8)
C12 Co2 C11 39.31(9)
C1 Co2 C13 143.23(8)
C12 Co2 C13 39.67(8)
C11 Co2 C13 66.02(8)
C1 Co2 C15 141.07(8)
C12 Co2 C15 66.16(9)
C11 Co2 C15 39.56(9)
C13 Co2 C15 65.72(9)
C1 Co2 C14 177.47(8)
C12 Co2 C14 65.85(8)
C11 Co2 C14 65.65(8)
C13 Co2 C14 38.95(9)
C15 Co2 C14 38.87(9)
C1 Co2 Co4 52.23(5)
C12 Co2 Co4 145.13(6)
C11 Co2 Co4 110.37(6)
C13 Co2 Co4 164.55(7)
C15 Co2 Co4 101.55(6)
C14 Co2 Co4 125.59(7)
C1 Co2 Co1 52.37(5)
C12 Co2 Co1 107.87(6)
C11 Co2 Co1 141.77(6)
C13 Co2 Co1 101.66(6)
C15 Co2 Co1 166.39(7)
C14 Co2 Co1 127.84(7)
Co4 Co2 Co1 90.040(11)
C1 Co2 Co3 75.45(5)
C12 Co2 Co3 154.51(6)
C11 Co2 Co3 158.10(6)
C13 Co2 Co3 117.10(6)
C15 Co2 Co3 119.77(6)
C14 Co2 Co3 102.41(6)
Co4 Co2 Co3 60.305(10)
Co1 Co2 Co3 60.127(10)
C2 Co3 C17 158.42(8)
C2 Co3 C18 160.46(9)
C17 Co3 C18 39.66(9)
C2 Co3 C16 123.78(8)
C17 Co3 C16 39.65(8)
C18 Co3 C16 66.23(9)
C2 Co3 C19 125.54(8)
C17 Co3 C19 65.98(9)
C18 Co3 C19 39.21(9)
C16 Co3 C19 65.56(9)
C2 Co3 C20 110.10(8)
C17 Co3 C20 66.03(8)
C18 Co3 C20 65.93(9)
C16 Co3 C20 38.97(8)
C19 Co3 C20 39.07(9)
C2 Co3 Co1 53.43(5)
C17 Co3 Co1 109.65(6)
C18 Co3 Co1 145.46(7)
C16 Co3 Co1 100.23(6)
C19 Co3 Co1 163.03(7)
C20 Co3 Co1 123.96(6)
C2 Co3 Co2 77.53(5)
C17 Co3 Co2 106.59(6)
C18 Co3 Co2 107.19(6)
C16 Co3 Co2 136.18(6)
C19 Co3 Co2 137.13(7)
C20 Co3 Co2 172.32(6)
Co1 Co3 Co2 59.527(10)
C2 Co3 Co4 53.26(5)
C17 Co3 Co4 147.19(6)
C18 Co3 Co4 112.06(7)
C16 Co3 Co4 164.38(6)
C19 Co3 Co4 102.82(6)
C20 Co3 Co4 125.49(6)
Co1 Co3 Co4 89.188(11)
Co2 Co3 Co4 59.427(10)
C1 Co4 C2 44.81(7)
C1 Co4 C22 158.47(9)
C2 Co4 C22 154.46(9)
C1 Co4 C23 159.23(9)
C2 Co4 C23 122.01(8)
C22 Co4 C23 39.98(9)
C1 Co4 C21 122.74(9)
C2 Co4 C21 164.86(10)
C22 Co4 C21 40.00(11)
C23 Co4 C21 66.51(10)
C1 Co4 C25 108.47(9)
C2 Co4 C25 129.69(10)
C22 Co4 C25 66.35(10)
C23 Co4 C25 65.89(10)
C21 Co4 C25 39.00(12)
C1 Co4 C24 123.96(9)
C2 Co4 C24 112.09(9)
C22 Co4 C24 66.20(9)
C23 Co4 C24 39.07(10)
C21 Co4 C24 65.58(11)
C25 Co4 C24 38.97(12)
C1 Co4 Co2 52.12(5)
C2 Co4 Co2 76.97(5)
C22 Co4 Co2 112.02(7)
C23 Co4 Co2 148.18(7)
C21 Co4 Co2 101.82(7)
C25 Co4 Co2 124.30(9)
C24 Co4 Co2 163.20(9)
C1 Co4 Co3 75.38(5)
C2 Co4 Co3 51.03(5)
C22 Co4 Co3 111.17(7)
C23 Co4 Co3 109.48(7)
C21 Co4 Co3 141.41(9)
C25 Co4 Co3 175.18(9)
C24 Co4 Co3 136.51(9)
Co2 Co4 Co3 60.268(10)
C2 Si1 C5 113.74(9)
C2 Si1 C4 108.07(10)
C5 Si1 C4 109.44(13)
C2 Si1 C3 111.60(9)
C5 Si1 C3 103.99(13)
C4 Si1 C3 109.95(13)

loop_
_geom_bond_atom_site_label_1
_geom_bond_atom_site_label_2
_geom_bond_distance
C1 C2 1.494(2)
C1 Co2 1.9346(17)
C1 Co4 1.9374(17)
C1 Co1 1.9425(17)
C2 Si1 1.8651(18)
C2 Co3 1.9221(17)
C2 Co4 1.9811(17)
C2 Co1 1.9830(16)
C3 Si1 1.878(2)
C4 Si1 1.867(3)
C5 Si1 1.867(2)
C6 C7 1.405(3)
C6 C10 1.407(3)
C6 Co1 2.0974(19)
C7 C8 1.404(3)
C7 Co1 2.107(2)
C8 C9 1.413(3)
C8 Co1 2.0798(19)
C9 C10 1.420(3)
C9 Co1 2.0474(18)
C10 Co1 2.0643(17)
C11 C12 1.403(3)
C11 C15 1.416(3)
C11 Co2 2.0871(19)
C12 C13 1.415(3)
C12 Co2 2.0838(19)
C13 C14 1.399(3)
C13 Co2 2.0871(19)
C14 C15 1.399(3)
C14 Co2 2.1079(19)
C15 Co2 2.097(2)
C16 C20 1.404(3)
C16 C17 1.414(3)
C16 Co3 2.0906(18)
C17 C18 1.412(3)
C17 Co3 2.0780(19)
C18 C19 1.404(3)
C18 Co3 2.084(2)
C19 C20 1.410(3)
C19 Co3 2.099(2)
C20 Co3 2.1167(19)
C21 C25 1.390(4)
C21 C22 1.407(4)
C21 Co4 2.072(2)
C22 C23 1.404(3)
C22 Co4 2.041(2)
C23 C24 1.391(4)
C23 Co4 2.066(2)
C24 C25 1.396(4)
C24 Co4 2.093(2)
C25 Co4 2.092(2)
Co1 Co2 2.3753(3)
Co1 Co3 2.3898(3)
Co2 Co4 2.3746(3)
Co2 Co3 2.3950(3)
Co3 Co4 2.3959(3)
